data_7244209
loop_
_publ_author_name
'Shircliff, Anthony D.'
'Allbritton, Elisabeth M. A.'
'Davilla, Dustin J.'
'Gorbet, Michael-Joseph'
'Jones, Donald G.'
'Tresp, David S.'
'Allen, Michael B.'
'Shrestha, Alina'
'Burgess, Gwendolyn E.'
'Eze, John I.'
'Fernandez, Andrea T.'
'Ramirez, Daniel'
'Shoff, Kody J.'
'Crispin, Garet G.'
'Crone, Sarah B.'
'Flinn, Michael'
'Tran, Tien'
'Bryce, Darby S.'
'Bond, Abbagale L.'
'Shockey, Dylan W.'
'Oliver, Allen G.'
'Krause, Jeanette A.'
'Prior, Timothy J.'
'Hubin, Timothy J.'

_publ_section_title
;
 Expanding and quantifying the crystal chemistry of the flexible ligand
 15aneN5
;
_journal_issue 6
_journal_name_full CrystEngComm
_journal_page_first 1218
_journal_page_last 1236
_journal_paper_doi 10.1039/D1CE01534F
_journal_volume 24
_journal_year 2022
_chemical_formula_moiety 'C10 H25 N5 Zn, 1.5(F6 P), F2.588 P0.5, 0.412(F)'
_chemical_formula_sum 'C10 H25 F12 N5 P2 Zn'
_chemical_formula_weight 570.66
_space_group_crystal_system monoclinic
_space_group_IT_number 15
_space_group_name_Hall '-I 2ya'
_space_group_name_H-M_alt 'I 1 2/a 1'
_atom_sites_solution_hydrogens mixed
_atom_sites_solution_primary dual
_audit_creation_date 2021-07-22
_audit_creation_method
;
Olex2 1.3
(compiled 2020.11.12 svn.r5f609507 for OlexSys, GUI svn.r6272)
;
_audit_update_record
;
2021-08-04 deposited with the CCDC.	2022-01-04 downloaded from the CCDC.
;
_cell_angle_alpha 90
_cell_angle_beta 106.102(7)
_cell_angle_gamma 90
_cell_formula_units_Z 8
_cell_length_a 12.6817(10)
_cell_length_b 25.670(3)
_cell_length_c 12.8729(10)
_cell_measurement_reflns_used 9913
_cell_measurement_temperature 150
_cell_measurement_theta_max 31.1715
_cell_measurement_theta_min 3.1550
_cell_volume 4026.2(7)
_computing_cell_refinement 'Bruker SAINT v8.37A'
_computing_data_collection 'Bruker APEX3 v2016.1.0'
_computing_data_reduction 'Bruker SAINT v8.37A'
_computing_molecular_graphics 'Olex2 1.3 (Dolomanov et al., 2009)'
_computing_publication_material 'Olex2 1.3 (Dolomanov et al., 2009)'
_computing_structure_refinement 'SHELXL 2018/3 (Sheldrick, 2015)'
_computing_structure_solution 'SHELXT  (Sheldrick, 2015)'
_diffrn_ambient_temperature 150
_diffrn_measured_fraction_theta_full 0.999
_diffrn_measured_fraction_theta_max 0.996
_diffrn_measurement_device_type 'Bruker PHOTON100 CMOS'
_diffrn_measurement_method 'omega-phi scans'
_diffrn_radiation_monochromator 'Si-<111> channel cut crystal'
_diffrn_radiation_type synchrotron
_diffrn_radiation_wavelength 0.7749
_diffrn_reflns_av_R_equivalents 0.0634
_diffrn_reflns_av_unetI/netI 0.0528
_diffrn_reflns_Laue_measured_fraction_full 0.999
_diffrn_reflns_Laue_measured_fraction_max 0.996
_diffrn_reflns_limit_h_max 16
_diffrn_reflns_limit_h_min -16
_diffrn_reflns_limit_k_max 34
_diffrn_reflns_limit_k_min -34
_diffrn_reflns_limit_l_max 17
_diffrn_reflns_limit_l_min -17
_diffrn_reflns_number 26484
_diffrn_reflns_point_group_measured_fraction_full 0.999
_diffrn_reflns_point_group_measured_fraction_max 0.996
_diffrn_reflns_theta_full 27.706
_diffrn_reflns_theta_max 31.167
_diffrn_reflns_theta_min 2.175
_diffrn_source synchrotron
_exptl_absorpt_coefficient_mu 1.887
_exptl_absorpt_correction_T_max 0.9281
_exptl_absorpt_correction_T_min 0.6732
_exptl_absorpt_process_details
;
SADABS v2014.5 (Sheldrick)
Estimated minimum and maximum transmission:  0.6732  0.9281
;
_exptl_crystal_colour colourless
_exptl_crystal_colour_primary colourless
_exptl_crystal_density_diffrn 1.883
_exptl_crystal_description block
_exptl_crystal_F_000 2304
_exptl_crystal_size_max 0.04
_exptl_crystal_size_mid 0.03
_exptl_crystal_size_min 0.03
_refine_diff_density_max 1.340
_refine_diff_density_min -0.628
_refine_diff_density_rms 0.106
_refine_ls_extinction_method none
_refine_ls_goodness_of_fit_ref 1.067
_refine_ls_hydrogen_treatment constr
_refine_ls_matrix_type full
_refine_ls_number_parameters 319
_refine_ls_number_reflns 5002
_refine_ls_number_restraints 246
_refine_ls_restrained_S_all 1.053
_refine_ls_R_factor_all 0.0788
_refine_ls_R_factor_gt 0.0628
_refine_ls_shift/su_max 0.000
_refine_ls_shift/su_mean 0.000
_refine_ls_structure_factor_coef Fsqd
_refine_ls_weighting_details 'w=1/[\s^2^(Fo^2^)+(0.0972P)^2^+12.3968P] where P=(Fo^2^+2Fc^2^)/3'
_refine_ls_weighting_scheme calc
_refine_ls_wR_factor_gt 0.1758
_refine_ls_wR_factor_ref 0.1896
_reflns_Friedel_coverage 0.000
_reflns_number_gt 3898
_reflns_number_total 5002
_reflns_threshold_expression 'I > 2\s(I)'
_cod_data_source_file d1ce01534f2.cif
_cod_data_source_block je07
_cod_depositor_comments 'Adding full bibliography for 7244202--7244217.cif.'
_cod_database_code 7244209
_shelx_shelxl_version_number 2018/3
_shelx_space_group_comment
;
The symmetry employed for this shelxl refinement is uniquely defined
by the following loop, which should always be used as a source of
symmetry information in preference to the above space-group names.
They are only intended as comments.
;
_shelx_estimated_absorpt_t_max 0.946
_shelx_estimated_absorpt_t_min 0.928
_olex2_refinement_description
;
1. Twinned data refinement
 Scales: 0.98854
 0.01146
2. Restrained distances
 P1-F1 = P1-F2 = P1-F3 = P1-F4 = P1-F5 = P1-F6
 1.595 with sigma of 0.02
 P3-F11 = P3-F12 = P3-F13 = P3-F14 = P3-F13A = P3-F16
 1.595 with sigma of 0.02
 P3-F12A = P3-F13A
 1.595 with sigma of 0.02
 F11-F12 = F12-F13 = F13-F14 = F14-F11
 2.256 with sigma of 0.02
 F16-F11 = F16-F12 = F16-F13 = F16-F14
 2.256 with sigma of 0.02
 F12A-F13A = F12A-F12A_$1
 2.256 with sigma of 0.02
 P2-F9A \\sim P2-F8 \\sim P2-F10 \\sim P2-F9 \\sim P2-F7 \\sim P2-F10A
 with sigma of 0.02
 F9A-F10A \\sim F8-F9 \\sim F10-F9
 with sigma of 0.04
 P2-F9 \\sim P2-F9A
 with sigma of 0.02
 P2-F10 \\sim P2-F10A
 with sigma of 0.02
3. Uiso/Uaniso restraints and constraints
F16 \\sim F13A \\sim F13 \\sim F12 \\sim F12A \\sim F14 \\sim F11: within 2A
with sigma of 0.04 and sigma for terminal atoms of 0.08 within 2A
P2 \\sim F9 \\sim F10A \\sim F10 \\sim F7 \\sim F9A \\sim F8: within 2A with
sigma of 0.04 and sigma for terminal atoms of 0.08 within 2A
F9 \\sim F10 \\sim F8: within 2A with sigma of 0.04 and sigma for terminal
atoms of 0.08 within 2A
Uanis(F4) \\sim Ueq, Uanis(F6) \\sim Ueq, Uanis(F2) \\sim Ueq, Uanis(F3) \\sim
Ueq, Uanis(F5) \\sim Ueq, Uanis(F1) \\sim Ueq: with sigma of 0.1 and sigma for
terminal atoms of 0.2
Uanis(P2) \\sim Ueq, Uanis(F10A) \\sim Ueq, Uanis(F7) \\sim Ueq, Uanis(F9A)
\\sim Ueq, : with sigma of 0.1 and sigma for terminal atoms of 0.2
4. Rigid body (RIGU) restrains
 P3, F16, F13A, F13, F12, F12A, F14, F11
 with sigma for 1-2 distances of 0.004 and sigma for 1-3 distances of 0.004
5. Others
 Sof(F13A)=Sof(F12A)=1-FVAR(1)
 Sof(F11)=Sof(F12)=Sof(F13)=Sof(F14)=0.5*FVAR(2)
 Sof(F9A)=Sof(F10A)=1-FVAR(2)
 Sof(F8)=Sof(F10)=0.5*FVAR(3)
 Sof(F9)=FVAR(2)
6.a Riding coordinates:
 N1(H1), N3(H3), N5(H5)
6.b Ternary CH refined with riding coordinates:
 N2(H2), N4(H4)
6.c Secondary CH2 refined with riding coordinates:
 C1(H1A,H1B), C2(H2A,H2B), C3(H3A,H3B), C4(H4A,H4B), C5(H5A,H5B), C6(H6A,H6B),
 C7(H7A,H7B), C8(H8A,H8B), C9(H9A,H9B), C10(H10A,H10B)
;
_olex2_submission_special_instructions 'No special instructions were received'

loop_
_space_group_symop_operation_xyz
'x, y, z'
'-x+1/2, y, -z'
'x+1/2, y+1/2, z+1/2'
'-x+1, y+1/2, -z+1/2'
'-x, -y, -z'
'x-1/2, -y, z'
'-x+1/2, -y+1/2, -z+1/2'
'x, -y+1/2, z+1/2'

loop_
_atom_site_label
_atom_site_type_symbol
_atom_site_fract_x
_atom_site_fract_y
_atom_site_fract_z
_atom_site_U_iso_or_equiv
_atom_site_adp_type
_atom_site_occupancy
_atom_site_site_symmetry_order
_atom_site_calc_flag
_atom_site_refinement_flags_posn
_atom_site_refinement_flags_adp
_atom_site_refinement_flags_occupancy
_atom_site_disorder_assembly
_atom_site_disorder_group
Zn1 Zn 0.00664(4) 0.62242(2) 0.22441(4) 0.03540(17) Uani 1 1 d . . . . .
N1 N 0.1780(3) 0.61695(15) 0.2517(4) 0.0487(9) Uani 1 1 d . . . . .
H1 H 0.215418 0.641404 0.311040 0.058 Uiso 1 1 d R U . . .
N2 N 0.0222(4) 0.54465(17) 0.2878(5) 0.0734(16) Uani 1 1 d . . . . .
H2 H 0.007705 0.518472 0.227980 0.088 Uiso 1 1 calc R U . . .
N3 N -0.1156(4) 0.62649(17) 0.3052(4) 0.0555(11) Uani 1 1 d . . . . .
H3 H -0.187137 0.615608 0.254252 0.067 Uiso 1 1 d R U . . .
N4 N -0.0102(3) 0.70609(14) 0.2249(3) 0.0454(9) Uani 1 1 d . . . . .
H4 H 0.050502 0.721178 0.284230 0.054 Uiso 1 1 calc R U . . .
N5 N -0.0035(3) 0.63213(15) 0.0636(3) 0.0446(9) Uani 1 1 d . . . . .
H5 H -0.058495 0.606806 0.020824 0.053 Uiso 1 1 d R U . . .
C1 C 0.2100(5) 0.5631(2) 0.2855(7) 0.084(2) Uani 1 1 d . . . . .
H1A H 0.287968 0.562199 0.328356 0.101 Uiso 1 1 calc R U . . .
H1B H 0.201465 0.540789 0.221039 0.101 Uiso 1 1 calc R U . . .
C2 C 0.1388(7) 0.5429(2) 0.3526(8) 0.112(4) Uani 1 1 d . . . . .
H2A H 0.159841 0.506630 0.375257 0.135 Uiso 1 1 calc R U . . .
H2B H 0.149210 0.564503 0.418343 0.135 Uiso 1 1 calc R U . . .
C3 C -0.0598(7) 0.5393(3) 0.3520(5) 0.094(3) Uani 1 1 d . . . . .
H3A H -0.128168 0.523866 0.305482 0.112 Uiso 1 1 calc R U . . .
H3B H -0.030202 0.515304 0.413300 0.112 Uiso 1 1 calc R U . . .
C4 C -0.0851(6) 0.5890(3) 0.3934(5) 0.086(2) Uani 1 1 d . . . . .
H4A H -0.020355 0.601867 0.449788 0.103 Uiso 1 1 calc R U . . .
H4B H -0.146413 0.584678 0.426376 0.103 Uiso 1 1 calc R U . . .
C5 C -0.1248(5) 0.6814(3) 0.3370(5) 0.0688(17) Uani 1 1 d . . . . .
H5A H -0.066163 0.689450 0.403819 0.083 Uiso 1 1 calc R U . . .
H5B H -0.196649 0.687169 0.351402 0.083 Uiso 1 1 calc R U . . .
C6 C -0.1142(5) 0.7156(2) 0.2476(6) 0.0685(17) Uani 1 1 d . . . . .
H6A H -0.175160 0.708633 0.182018 0.082 Uiso 1 1 calc R U . . .
H6B H -0.118591 0.752560 0.268047 0.082 Uiso 1 1 calc R U . . .
C7 C 0.0005(6) 0.7244(2) 0.1191(5) 0.0696(17) Uani 1 1 d . . . . .
H7A H 0.078787 0.731128 0.124969 0.084 Uiso 1 1 calc R U . . .
H7B H -0.040053 0.757542 0.099699 0.084 Uiso 1 1 calc R U . . .
C8 C -0.0432(5) 0.6853(2) 0.0322(4) 0.0624(14) Uani 1 1 d . . . . .
H8A H -0.124362 0.685454 0.013296 0.075 Uiso 1 1 calc R U . . .
H8B H -0.021474 0.695507 -0.033124 0.075 Uiso 1 1 calc R U . . .
C9 C 0.1064(5) 0.6179(3) 0.0514(5) 0.074(2) Uani 1 1 d . . . . .
H9A H 0.117272 0.635471 -0.013311 0.089 Uiso 1 1 calc R U . . .
H9B H 0.109081 0.579815 0.040021 0.089 Uiso 1 1 calc R U . . .
C10 C 0.1998(5) 0.6334(3) 0.1511(5) 0.0734(19) Uani 1 1 d . . . . .
H10A H 0.269157 0.617377 0.145957 0.088 Uiso 1 1 calc R U . . .
H10B H 0.209166 0.671714 0.151972 0.088 Uiso 1 1 calc R U . . .
P1 P -0.05497(12) 0.61851(6) 0.71775(12) 0.0579(4) Uani 1 1 d D . . A 1
F1 F -0.1270(3) 0.64080(17) 0.7915(3) 0.0783(10) Uani 1 1 d D U . A 1
F2 F 0.0346(3) 0.66179(19) 0.7673(4) 0.0989(14) Uani 1 1 d D U . A 1
F3 F 0.0053(4) 0.57977(18) 0.8112(3) 0.0998(15) Uani 1 1 d D U . A 1
F4 F 0.0133(5) 0.5941(3) 0.6461(4) 0.156(3) Uani 1 1 d D U . A 1
F5 F -0.1496(4) 0.57746(16) 0.6713(5) 0.124(2) Uani 1 1 d D U . A 1
F6 F -0.1150(3) 0.65723(16) 0.6231(3) 0.0773(10) Uani 1 1 d D U . A 1
P3 P 0.250000 0.71426(5) 0.500000 0.0330(3) Uani 1 2 d DS T P . .
F11 F 0.2130(18) 0.6556(4) 0.4919(13) 0.061(6) Uani 0.294(16) 1 d D U P B -1
F13A F 0.3434(9) 0.7550(4) 0.5362(10) 0.066(6) Uani 0.41(3) 1 d D U P B 2
F16 F 0.2558(3) 0.71430(11) 0.3772(2) 0.0532(7) Uani 1 1 d D . . . .
F12 F 0.3733(10) 0.6987(10) 0.5372(10) 0.072(6) Uani 0.294(16) 1 d D U P B -1
F13 F 0.2834(15) 0.7755(5) 0.5067(12) 0.056(5) Uani 0.294(16) 1 d D U P B -1
F12A F 0.3406(6) 0.6670(3) 0.5348(10) 0.059(5) Uani 0.41(3) 1 d D U P B 2
F14 F 0.1241(8) 0.7319(8) 0.4641(13) 0.054(4) Uani 0.294(16) 1 d D . P B -1
P2 P -0.250000 0.53490(5) 0.000000 0.0325(3) Uani 1 2 d DS TU P . .
F7 F -0.1319(3) 0.53468(13) -0.0189(4) 0.0885(14) Uani 1 1 d D U . . .
F8 F -0.250000 0.5967(4) 0.000000 0.055(3) Uiso 0.363(12) 2 d DS U P C 1
F9 F -0.1793(11) 0.5358(6) 0.1203(9) 0.102(5) Uiso 0.363(12) 1 d D U P C 1
F10 F -0.250000 0.4740(3) 0.000000 0.043(3) Uiso 0.363(12) 2 d DS U P C 1
F9A F -0.2175(5) 0.5811(3) 0.0844(6) 0.096(3) Uani 0.637(12) 1 d D U P C 2
F10A F -0.2140(5) 0.4909(3) 0.0865(7) 0.113(4) Uani 0.637(12) 1 d D U P C 2

loop_
_atom_site_aniso_label
_atom_site_aniso_U_11
_atom_site_aniso_U_22
_atom_site_aniso_U_33
_atom_site_aniso_U_23
_atom_site_aniso_U_13
_atom_site_aniso_U_12
Zn1 0.0362(3) 0.0326(3) 0.0405(3) 0.00352(18) 0.0157(2) 0.00348(17)
N1 0.0355(18) 0.047(2) 0.059(2) -0.0174(18) 0.0060(17) 0.0012(15)
N2 0.063(3) 0.034(2) 0.101(4) 0.006(2) -0.015(3) -0.0058(19)
N3 0.048(2) 0.075(3) 0.048(2) -0.004(2) 0.0210(19) -0.019(2)
N4 0.053(2) 0.0362(18) 0.046(2) -0.0054(15) 0.0117(17) -0.0051(15)
N5 0.0428(19) 0.053(2) 0.0392(18) -0.0118(16) 0.0131(15) -0.0163(16)
C1 0.049(3) 0.058(3) 0.129(6) -0.033(4) -0.005(4) 0.021(3)
C2 0.097(6) 0.037(3) 0.156(8) 0.016(4) -0.042(6) 0.003(3)
C3 0.112(6) 0.086(5) 0.061(4) 0.034(3) -0.012(4) -0.058(4)
C4 0.082(4) 0.127(6) 0.045(3) 0.015(4) 0.012(3) -0.052(4)
C5 0.047(3) 0.099(5) 0.070(4) -0.037(3) 0.033(3) -0.008(3)
C6 0.048(3) 0.055(3) 0.102(5) -0.018(3) 0.019(3) 0.007(2)
C7 0.106(5) 0.044(3) 0.059(3) 0.002(2) 0.023(3) -0.017(3)
C8 0.086(4) 0.054(3) 0.042(3) 0.008(2) 0.010(3) -0.017(3)
C9 0.050(3) 0.123(6) 0.059(3) -0.035(3) 0.030(3) -0.018(3)
C10 0.040(3) 0.122(5) 0.067(4) -0.034(4) 0.029(3) -0.026(3)
P1 0.0525(8) 0.0665(9) 0.0447(7) -0.0037(6) -0.0030(6) 0.0140(6)
F1 0.078(2) 0.091(2) 0.064(2) -0.009(2) 0.0170(18) -0.002(2)
F2 0.057(2) 0.122(4) 0.101(3) 0.023(3) -0.005(2) -0.022(2)
F3 0.107(3) 0.092(3) 0.076(2) 0.022(2) -0.015(2) 0.024(2)
F4 0.141(5) 0.260(7) 0.064(3) 0.005(4) 0.024(3) 0.139(5)
F5 0.110(3) 0.062(2) 0.151(5) -0.040(3) -0.044(3) 0.008(2)
F6 0.071(2) 0.095(3) 0.0559(19) 0.0111(17) 0.0006(16) 0.0256(19)
P3 0.0318(7) 0.0333(7) 0.0327(7) 0.000 0.0070(5) 0.000
F11 0.100(17) 0.030(4) 0.058(10) -0.003(5) 0.033(16) -0.012(5)
F13A 0.089(13) 0.056(9) 0.052(6) -0.013(7) 0.021(8) -0.040(9)
F16 0.0715(19) 0.0538(15) 0.0383(13) -0.0075(12) 0.0221(13) -0.0160(14)
F12 0.042(6) 0.109(15) 0.059(7) -0.014(13) 0.007(6) 0.028(9)
F13 0.085(14) 0.040(4) 0.044(7) -0.018(6) 0.020(11) -0.024(5)
F12A 0.051(8) 0.061(8) 0.066(7) 0.002(7) 0.021(6) 0.026(7)
F14 0.033(5) 0.073(10) 0.051(7) -0.008(11) 0.000(5) 0.008(6)
P2 0.0292(6) 0.0298(6) 0.0356(7) 0.000 0.0045(5) 0.000
F7 0.0585(19) 0.0504(17) 0.177(4) -0.003(2) 0.067(2) -0.0027(15)
F9A 0.092(4) 0.107(6) 0.104(6) -0.075(5) 0.052(4) -0.040(4)
F10A 0.075(4) 0.110(6) 0.158(8) 0.099(6) 0.038(5) 0.025(4)

loop_
_atom_type_symbol
_atom_type_description
_atom_type_scat_dispersion_real
_atom_type_scat_dispersion_imag
_atom_type_scat_source
C C 0.0040 0.0020 'International Tables Vol C Tables 4.2.6.8 and 6.1.1.4'
H H 0.0000 0.0000 'International Tables Vol C Tables 4.2.6.8 and 6.1.1.4'
F F 0.0211 0.0125 'International Tables Vol C Tables 4.2.6.8 and 6.1.1.4'
N N 0.0080 0.0040 'International Tables Vol C Tables 4.2.6.8 and 6.1.1.4'
P P 0.1183 0.1134 'International Tables Vol C Tables 4.2.6.8 and 6.1.1.4'
Zn Zn 0.2282 1.6718 'International Tables Vol C Tables 4.2.6.8 and 6.1.1.4'

loop_
_geom_angle_atom_site_label_1
_geom_angle_atom_site_label_2
_geom_angle_atom_site_label_3
_geom_angle
_geom_angle_site_symmetry_1
_geom_angle_site_symmetry_3
_geom_angle_publ_flag
N1 Zn1 N2 83.84(18) . . ?
N1 Zn1 N4 99.45(15) . . ?
N2 Zn1 N4 157.5(2) . . ?
N3 Zn1 N1 142.31(19) . . ?
N3 Zn1 N2 82.0(2) . . ?
N3 Zn1 N4 82.04(17) . . ?
N5 Zn1 N1 87.10(17) . . ?
N5 Zn1 N2 118.0(2) . . ?
N5 Zn1 N3 130.26(18) . . ?
N5 Zn1 N4 84.47(15) . . ?
Zn1 N1 H1 109.5 . . ?
C1 N1 Zn1 107.4(3) . . ?
C1 N1 H1 109.2 . . ?
C10 N1 Zn1 105.9(3) . . ?
C10 N1 H1 109.3 . . ?
C10 N1 C1 115.5(5) . . ?
Zn1 N2 H2 110.8 . . ?
C2 N2 Zn1 102.4(4) . . ?
C2 N2 H2 110.8 . . ?
C2 N2 C3 115.0(7) . . ?
C3 N2 Zn1 106.8(4) . . ?
C3 N2 H2 110.8 . . ?
Zn1 N3 H3 108.8 . . ?
C4 N3 Zn1 106.3(4) . . ?
C4 N3 H3 108.9 . . ?
C4 N3 C5 115.9(5) . . ?
C5 N3 Zn1 108.1(3) . . ?
C5 N3 H3 108.7 . . ?
Zn1 N4 H4 109.4 . . ?
C6 N4 Zn1 105.4(3) . . ?
C6 N4 H4 109.4 . . ?
C6 N4 C7 116.9(5) . . ?
C7 N4 Zn1 106.2(3) . . ?
C7 N4 H4 109.4 . . ?
Zn1 N5 H5 108.4 . . ?
C8 N5 Zn1 108.1(3) . . ?
C8 N5 H5 108.6 . . ?
C8 N5 C9 117.2(5) . . ?
C9 N5 Zn1 106.1(3) . . ?
C9 N5 H5 108.2 . . ?
N1 C1 H1A 109.8 . . ?
N1 C1 H1B 109.8 . . ?
N1 C1 C2 109.5(5) . . ?
H1A C1 H1B 108.2 . . ?
C2 C1 H1A 109.8 . . ?
C2 C1 H1B 109.8 . . ?
N2 C2 C1 109.3(7) . . ?
N2 C2 H2A 109.8 . . ?
N2 C2 H2B 109.8 . . ?
C1 C2 H2A 109.8 . . ?
C1 C2 H2B 109.8 . . ?
H2A C2 H2B 108.3 . . ?
N2 C3 H3A 109.1 . . ?
N2 C3 H3B 109.1 . . ?
H3A C3 H3B 107.9 . . ?
C4 C3 N2 112.3(5) . . ?
C4 C3 H3A 109.1 . . ?
C4 C3 H3B 109.1 . . ?
N3 C4 H4A 109.8 . . ?
N3 C4 H4B 109.8 . . ?
C3 C4 N3 109.4(5) . . ?
C3 C4 H4A 109.8 . . ?
C3 C4 H4B 109.8 . . ?
H4A C4 H4B 108.2 . . ?
N3 C5 H5A 110.0 . . ?
N3 C5 H5B 110.0 . . ?
N3 C5 C6 108.5(4) . . ?
H5A C5 H5B 108.4 . . ?
C6 C5 H5A 110.0 . . ?
C6 C5 H5B 110.0 . . ?
N4 C6 C5 109.9(5) . . ?
N4 C6 H6A 109.7 . . ?
N4 C6 H6B 109.7 . . ?
C5 C6 H6A 109.7 . . ?
C5 C6 H6B 109.7 . . ?
H6A C6 H6B 108.2 . . ?
N4 C7 H7A 109.3 . . ?
N4 C7 H7B 109.3 . . ?
N4 C7 C8 111.5(4) . . ?
H7A C7 H7B 108.0 . . ?
C8 C7 H7A 109.3 . . ?
C8 C7 H7B 109.3 . . ?
N5 C8 C7 113.0(4) . . ?
N5 C8 H8A 109.0 . . ?
N5 C8 H8B 109.0 . . ?
C7 C8 H8A 109.0 . . ?
C7 C8 H8B 109.0 . . ?
H8A C8 H8B 107.8 . . ?
N5 C9 H9A 109.2 . . ?
N5 C9 H9B 109.2 . . ?
N5 C9 C10 112.0(4) . . ?
H9A C9 H9B 107.9 . . ?
C10 C9 H9A 109.2 . . ?
C10 C9 H9B 109.2 . . ?
N1 C10 C9 112.0(4) . . ?
N1 C10 H10A 109.2 . . ?
N1 C10 H10B 109.2 . . ?
C9 C10 H10A 109.2 . . ?
C9 C10 H10B 109.2 . . ?
H10A C10 H10B 107.9 . . ?
F2 P1 F1 88.5(3) . . ?
F2 P1 F6 90.4(2) . . ?
F3 P1 F1 90.5(3) . . ?
F3 P1 F2 89.6(3) . . ?
F3 P1 F6 179.5(3) . . ?
F4 P1 F1 177.3(4) . . ?
F4 P1 F2 93.8(4) . . ?
F4 P1 F3 88.1(3) . . ?
F4 P1 F5 89.8(4) . . ?
F4 P1 F6 91.4(3) . . ?
F5 P1 F1 88.0(3) . . ?
F5 P1 F2 176.3(3) . . ?
F5 P1 F3 91.4(3) . . ?
F5 P1 F6 88.6(2) . . ?
F6 P1 F1 90.0(2) . . ?
F11 P3 F16 91.7(5) . . ?
F11 P3 F16 88.4(5) . 2_556 ?
F11 P3 F13 177.9(6) . . ?
F11 P3 F12A 26.2(8) . 2_556 ?
F11 P3 F14 89.8(6) . . ?
F13A P3 F13A 95.2(10) 2_556 . ?
F13A P3 F16 86.8(5) 2_556 . ?
F13A P3 F16 93.2(5) . . ?
F13A P3 F12A 174.9(6) 2_556 . ?
F13A P3 F12A 89.9(5) . . ?
F16 P3 F16 179.9(2) 2_556 . ?
F16 P3 F13 91.7(5) 2_556 . ?
F16 P3 F13 88.2(5) . . ?
F16 P3 F12A 92.8(5) 2_556 2_556 ?
F16 P3 F12A 92.8(5) . . ?
F16 P3 F12A 87.2(5) . 2_556 ?
F16 P3 F12A 87.2(5) 2_556 . ?
F12 P3 F11 91.7(7) . . ?
F12 P3 F16 90.8(5) . 2_556 ?
F12 P3 F16 89.2(5) . . ?
F12 P3 F13 90.4(7) . . ?
F12 P3 F12A 117.4(11) . 2_556 ?
F12 P3 F14 178.2(9) . . ?
F13 P3 F12A 151.7(8) . 2_556 ?
F12A P3 F12A 85.0(6) 2_556 . ?
F14 P3 F16 88.2(6) . 2_556 ?
F14 P3 F16 91.7(6) . . ?
F14 P3 F13 88.1(7) . . ?
F14 P3 F12A 64.2(7) . 2_556 ?
F7 P2 F7 179.6(3) . 2_455 ?
F7 P2 F8 90.20(13) 2_455 . ?
F7 P2 F8 90.20(13) . . ?
F7 P2 F9A 91.8(3) 2_455 2_455 ?
F7 P2 F9A 88.5(3) 2_455 . ?
F7 P2 F9A 91.8(3) . . ?
F7 P2 F9A 88.5(3) . 2_455 ?
F9 P2 F7 81.1(6) . . ?
F9 P2 F7 98.9(6) 2_455 . ?
F9 P2 F7 81.1(6) 2_455 2_455 ?
F9 P2 F7 98.9(6) . 2_455 ?
F9 P2 F8 89.1(5) 2_455 . ?
F9 P2 F8 89.1(5) . . ?
F9 P2 F9 178.3(11) 2_455 . ?
F9 P2 F10 90.9(5) . . ?
F9 P2 F10 90.9(5) 2_455 . ?
F9 P2 F9A 129.7(7) . 2_455 ?
F9 P2 F9A 48.6(5) 2_455 2_455 ?
F9 P2 F10A 47.9(5) 2_455 2_455 ?
F9 P2 F10A 133.8(7) . 2_455 ?
F10 P2 F7 89.80(13) . . ?
F10 P2 F7 89.80(13) . 2_455 ?
F10 P2 F8 180.0 . . ?
F10 P2 F9A 138.5(3) . 2_455 ?
F9A P2 F9A 83.1(6) 2_455 . ?
F10A P2 F7 89.4(3) 2_455 . ?
F10A P2 F7 90.3(3) . . ?
F10A P2 F9A 94.7(5) . . ?
F10A P2 F9A 177.5(5) 2_455 . ?
F10A P2 F10A 87.5(8) 2_455 . ?

loop_
_geom_bond_atom_site_label_1
_geom_bond_atom_site_label_2
_geom_bond_distance
_geom_bond_site_symmetry_2
_geom_bond_publ_flag
Zn1 N1 2.108(4) . ?
Zn1 N2 2.145(4) . ?
Zn1 N3 2.095(4) . ?
Zn1 N4 2.158(4) . ?
Zn1 N5 2.054(4) . ?
N1 H1 1.0012 . ?
N1 C1 1.472(7) . ?
N1 C10 1.459(8) . ?
N2 H2 1.0000 . ?
N2 C2 1.483(9) . ?
N2 C3 1.503(10) . ?
N3 H3 1.0006 . ?
N3 C4 1.456(8) . ?
N3 C5 1.481(7) . ?
N4 H4 1.0000 . ?
N4 C6 1.448(7) . ?
N4 C7 1.482(7) . ?
N5 H5 0.9992 . ?
N5 C8 1.471(7) . ?
N5 C9 1.491(7) . ?
C1 H1A 0.9900 . ?
C1 H1B 0.9900 . ?
C1 C2 1.503(13) . ?
C2 H2A 0.9900 . ?
C2 H2B 0.9900 . ?
C3 H3A 0.9900 . ?
C3 H3B 0.9900 . ?
C3 C4 1.452(12) . ?
C4 H4A 0.9900 . ?
C4 H4B 0.9900 . ?
C5 H5A 0.9900 . ?
C5 H5B 0.9900 . ?
C5 C6 1.484(9) . ?
C6 H6A 0.9900 . ?
C6 H6B 0.9900 . ?
C7 H7A 0.9900 . ?
C7 H7B 0.9900 . ?
C7 C8 1.491(7) . ?
C8 H8A 0.9900 . ?
C8 H8B 0.9900 . ?
C9 H9A 0.9900 . ?
C9 H9B 0.9900 . ?
C9 C10 1.538(8) . ?
C10 H10A 0.9900 . ?
C10 H10B 0.9900 . ?
P1 F1 1.596(4) . ?
P1 F2 1.591(4) . ?
P1 F3 1.585(4) . ?
P1 F4 1.562(4) . ?
P1 F5 1.584(4) . ?
P1 F6 1.593(3) . ?
P3 F11 1.573(10) . ?
P3 F13A 1.552(8) . ?
P3 F13A 1.552(8) 2_556 ?
P3 F16 1.602(2) . ?
P3 F16 1.602(2) 2_556 ?
P3 F12 1.556(9) . ?
P3 F13 1.624(9) . ?
P3 F12A 1.646(7) 2_556 ?
P3 F12A 1.646(7) . ?
P3 F14 1.600(10) . ?
P2 F7 1.583(3) 2_455 ?
P2 F7 1.583(3) . ?
P2 F8 1.586(10) . ?
P2 F9 1.560(10) . ?
P2 F9 1.560(10) 2_455 ?
P2 F10 1.564(9) . ?
P2 F9A 1.584(5) . ?
P2 F9A 1.583(5) 2_455 ?
P2 F10A 1.562(5) . ?
P2 F10A 1.562(5) 2_455 ?

loop_
_geom_torsion_atom_site_label_1
_geom_torsion_atom_site_label_2
_geom_torsion_atom_site_label_3
_geom_torsion_atom_site_label_4
_geom_torsion
_geom_torsion_site_symmetry_1
_geom_torsion_site_symmetry_2
_geom_torsion_site_symmetry_3
_geom_torsion_site_symmetry_4
_geom_torsion_publ_flag
Zn1 N1 C1 C2 -35.0(6) . . . . ?
Zn1 N1 C10 C9 -33.6(6) . . . . ?
Zn1 N2 C2 C1 -49.1(7) . . . . ?
Zn1 N2 C3 C4 -26.4(6) . . . . ?
Zn1 N3 C4 C3 -49.4(6) . . . . ?
Zn1 N3 C5 C6 39.7(5) . . . . ?
Zn1 N4 C6 C5 44.5(5) . . . . ?
Zn1 N4 C7 C8 32.0(6) . . . . ?
Zn1 N5 C8 C7 36.6(6) . . . . ?
Zn1 N5 C9 C10 -34.7(7) . . . . ?
N1 C1 C2 N2 59.2(7) . . . . ?
N2 C3 C4 N3 51.8(7) . . . . ?
N3 C5 C6 N4 -58.2(6) . . . . ?
N4 C7 C8 N5 -47.5(7) . . . . ?
N5 C9 C10 N1 48.0(8) . . . . ?
C1 N1 C10 C9 85.1(7) . . . . ?
C2 N2 C3 C4 86.4(7) . . . . ?
C3 N2 C2 C1 -164.4(6) . . . . ?
C4 N3 C5 C6 158.9(5) . . . . ?
C5 N3 C4 C3 -169.6(5) . . . . ?
C6 N4 C7 C8 -85.1(6) . . . . ?
C7 N4 C6 C5 162.1(4) . . . . ?
C8 N5 C9 C10 86.0(7) . . . . ?
C9 N5 C8 C7 -83.1(6) . . . . ?
C10 N1 C1 C2 -152.8(5) . . . . ?

loop_
_twin_individual_id
_twin_individual_mass_fraction_refined
1 0.98854
2 0.01146
